data_7250770
loop_
_publ_author_name
'Wang, Ruixin'
'Yang, Puxi'
'Chen, Huizhi'
'Lan, Songming'
'Li, Haoyu'
'Fan, Wei'
'Gao, Guangpeng'
'Li, Xiaofang'

_publ_section_title
;
 Effects of diphenyl-vinyl-substituted diketopyrrolopyrrole isomers on
 stacking and luminescence.
;
_journal_issue 29
_journal_name_full 'RSC advances'
_journal_page_first 23681
_journal_page_last 23686
_journal_paper_doi 10.1039/d5ra03935e
_journal_volume 15
_journal_year 2025
_chemical_formula_moiety 'C H Cl3, C50 H56 N2 O2'
_chemical_formula_sum 'C51 H57 Cl3 N2 O2'
_chemical_formula_weight 836.33
_space_group_crystal_system monoclinic
_space_group_IT_number 14
_space_group_name_Hall '-P 2yn'
_space_group_name_H-M_alt 'P 1 21/n 1'
_atom_sites_solution_hydrogens geom
_atom_sites_solution_primary dual
_audit_creation_date 2024-03-07
_audit_creation_method
;
Olex2 1.5
(compiled 2024.02.16 svn.r378c4104 for OlexSys, GUI svn.r6928)
;
_audit_update_record
;
2025-02-15 deposited with the CCDC.	2025-07-03 downloaded from the CCDC.
;
_cell_angle_alpha 90
_cell_angle_beta 107.653(2)
_cell_angle_gamma 90
_cell_formula_units_Z 8
_cell_length_a 29.8626(8)
_cell_length_b 9.8820(2)
_cell_length_c 31.4686(7)
_cell_measurement_reflns_used 18734
_cell_measurement_temperature 100.0(2)
_cell_measurement_theta_max 76.5230
_cell_measurement_theta_min 2.9160
_cell_volume 8849.2(4)
_computing_cell_refinement 'CrysAlisPro 1.171.42.55a (Rigaku OD, 2022)'
_computing_data_collection 'CrysAlisPro 1.171.42.55a (Rigaku OD, 2022)'
_computing_data_reduction 'CrysAlisPro 1.171.42.55a (Rigaku OD, 2022)'
_computing_molecular_graphics 'Olex2 1.5 (Dolomanov et al., 2009)'
_computing_publication_material 'Olex2 1.5 (Dolomanov et al., 2009)'
_computing_structure_refinement 'SHELXL 2018/3 (Sheldrick, 2015)'
_computing_structure_solution 'SHELXT  (Sheldrick, 2015)'
_diffrn_ambient_environment N~2~
_diffrn_ambient_temperature 100.0(2)
_diffrn_detector 'Hybrid Pixel Array Detector'
_diffrn_detector_area_resol_mean 10.0000
_diffrn_detector_type HyPix
_diffrn_measured_fraction_theta_full 0.993
_diffrn_measured_fraction_theta_max 0.946
_diffrn_measurement_details
;
List of Runs (angles in degrees, time in seconds):

  # Type    Start    End  Width  t~exp~   \w     \q     \k     \f   Frames
#--------------------------------------------------------------------------
  1  \w   -114.00 -39.00   0.50   10.00    --  -47.28 -48.00  83.00  150
  2  \w    -38.00 -12.00   0.50   10.00    --  -47.28  48.00-128.00   52
  3  \w     53.00  78.00   0.50   10.00    --   47.28  48.00-128.00   50
  4  \w    -23.00  40.00   0.50   10.00    --   47.28 -48.00  83.00  126
  5  \w   -174.00-148.00   0.50   40.00    -- -104.00 -48.00  83.00   52
  6  \w     93.00 174.00   0.50   40.00    --  104.75  48.00-128.00  162
  7  \w    -66.00  24.00   0.50   10.00    --  -47.28  77.00-120.00  180
  8  \w    -21.00  15.00   0.50   10.00    --  -47.28  19.00  30.00   72
  9  \w    -63.00 -36.00   0.50   40.00    -- -104.00  57.00 150.00   54
 10  \w    -62.00 -36.00   0.50   40.00    -- -104.00  57.00  60.00   52
 11  \w   -171.00-145.00   0.50   40.00    -- -104.00 -38.00 -30.00   52
 12  \w    -98.00 -39.00   0.50   40.00    -- -104.00  77.00 -90.00  118
 13  \w   -131.00-106.00   0.50   40.00    -- -104.00 -38.00 -30.00   50
 14  \w    -64.00 -39.00   0.50   40.00    -- -104.00  57.00-120.00   50
 15  \w    -64.00 -36.00   0.50   40.00    -- -104.00  57.00  90.00   56
 16  \w   -170.00-127.00   0.50   40.00    -- -104.00 -57.00-180.00   86
 17  \w   -122.00 -96.00   0.50   40.00    -- -104.00 -57.00-180.00   52
 18  \w   -107.00 -60.00   0.50   40.00    -- -104.00 125.00 -30.00   94
 19  \w    -59.00 -33.00   0.50   40.00    -- -104.00  57.00 120.00   52
 20  \w     34.00  68.00   0.50   40.00    --  104.75 -57.00 -60.00   68
 21  \w     37.00 107.00   0.50   40.00    --  104.75 -77.00  30.00  140
 22  \w     33.00  68.00   0.50   40.00    --  104.75 -57.00  90.00   70
 23  \w     93.00 172.00   0.50   40.00    --  104.75  57.00 150.00  158
 24  \w     36.00  63.00   0.50   40.00    --  104.75 -57.00 120.00   54
 25  \w     38.00  64.00   0.50   40.00    --  104.75 -57.00 -90.00   52
 26  \w     37.00  66.00   0.50   40.00    --  104.75 -57.00 150.00   58
 27  \w     36.00  64.00   0.50   40.00    --  104.75 -57.00 -30.00   56
;
_diffrn_measurement_device 'four-circle diffractometer'
_diffrn_measurement_device_type 'XtaLAB Synergy R, DW system, HyPix'
_diffrn_measurement_method '\w scans'
_diffrn_orient_matrix_type 'CrysAlisPro convention (1999,Acta A55,543-557)'
_diffrn_orient_matrix_UB_11 0.0373232000
_diffrn_orient_matrix_UB_12 0.0846666000
_diffrn_orient_matrix_UB_13 0.0341583000
_diffrn_orient_matrix_UB_21 0.0361718000
_diffrn_orient_matrix_UB_22 -0.0352013000
_diffrn_orient_matrix_UB_23 -0.0243018000
_diffrn_orient_matrix_UB_31 -0.0151314000
_diffrn_orient_matrix_UB_32 0.1260274000
_diffrn_orient_matrix_UB_33 -0.0297566000
_diffrn_radiation_monochromator mirror
_diffrn_radiation_probe x-ray
_diffrn_radiation_type 'Cu K\a'
_diffrn_radiation_wavelength 1.54184
_diffrn_reflns_av_R_equivalents 0.0605
_diffrn_reflns_av_unetI/netI 0.0367
_diffrn_reflns_Laue_measured_fraction_full 0.993
_diffrn_reflns_Laue_measured_fraction_max 0.946
_diffrn_reflns_limit_h_max 37
_diffrn_reflns_limit_h_min -37
_diffrn_reflns_limit_k_max 12
_diffrn_reflns_limit_k_min -11
_diffrn_reflns_limit_l_max 39
_diffrn_reflns_limit_l_min -39
_diffrn_reflns_number 62171
_diffrn_reflns_point_group_measured_fraction_full 0.993
_diffrn_reflns_point_group_measured_fraction_max 0.946
_diffrn_reflns_theta_full 67.684
_diffrn_reflns_theta_max 77.022
_diffrn_reflns_theta_min 2.443
_diffrn_source 'Rotating-anode X-ray tube'
_diffrn_source_type 'Rigaku (Cu) X-ray Source'
_diffrn_standards_number 0
_exptl_absorpt_coefficient_mu 2.196
_exptl_absorpt_correction_T_max 1.00000
_exptl_absorpt_correction_T_min 0.40353
_exptl_absorpt_correction_type multi-scan
_exptl_absorpt_process_details
;
CrysAlisPro 1.171.42.55a (Rigaku Oxford Diffraction, 2022)
Empirical absorption correction using spherical harmonics,
implemented in SCALE3 ABSPACK scaling algorithm.
;
_exptl_crystal_colour 'clear dark violet'
_exptl_crystal_colour_lustre clear
_exptl_crystal_colour_modifier dark
_exptl_crystal_colour_primary violet
_exptl_crystal_density_diffrn 1.255
_exptl_crystal_description plate
_exptl_crystal_F_000 3552
_exptl_crystal_size_max 0.35
_exptl_crystal_size_mid 0.2
_exptl_crystal_size_min 0.15
_refine_diff_density_max 0.759
_refine_diff_density_min -0.908
_refine_diff_density_rms 0.109
_refine_ls_extinction_method none
_refine_ls_goodness_of_fit_ref 1.782
_refine_ls_hydrogen_treatment constr
_refine_ls_matrix_type full
_refine_ls_number_parameters 1053
_refine_ls_number_reflns 17716
_refine_ls_number_restraints 0
_refine_ls_restrained_S_all 1.782
_refine_ls_R_factor_all 0.1432
_refine_ls_R_factor_gt 0.1069
_refine_ls_shift/su_max 0.000
_refine_ls_shift/su_mean 0.000
_refine_ls_structure_factor_coef Fsqd
_refine_ls_weighting_details 'w=1/[\s^2^(Fo^2^)+(0.1000P)^2^] where P=(Fo^2^+2Fc^2^)/3'
_refine_ls_weighting_scheme calc
_refine_ls_wR_factor_gt 0.2811
_refine_ls_wR_factor_ref 0.2960
_reflns_Friedel_coverage 0.000
_reflns_number_gt 11073
_reflns_number_total 17716
_reflns_threshold_expression 'I > 2\s(I)'
_cod_data_source_file d5ra03935e2.cif
_cod_data_source_block c26-4dp-dpp_auto
_cod_database_code 7250770
_shelx_shelxl_version_number 2018/3
_chemical_oxdiff_formula 'C H N O'
_chemical_oxdiff_usercomment 'C H N O'
_shelx_space_group_comment
;
The symmetry employed for this shelxl refinement is uniquely defined
by the following loop, which should always be used as a source of
symmetry information in preference to the above space-group names.
They are only intended as comments.
;
_shelx_estimated_absorpt_t_max 0.734
_shelx_estimated_absorpt_t_min 0.514
_olex2_refinement_description
;
1. Fixed Uiso
 At 1.2 times of:
  All C(H) groups, All C(H,H) groups
 At 1.5 times of:
  All C(H,H,H) groups
2.a Ternary CH refined with riding coordinates:
 C110(H110), C83(H83), C56(H56), C48(H48), C2(H2), C6(H6)
2.b Secondary CH2 refined with riding coordinates:
 C109(H10A,H10B), C47(H47A,H47B), C55(H55A,H55B), C82(H82A,H82B), C88(H88A,
 H88B), C115(H11A,H11B), C58(H58A,H58B), C61(H61A,H61B), C53(H53A,H53B),
 C57(H57A,H57B), C111(H11C,H11D), C49(H49A,H49B), C112(H11E,H11F), C84(H84A,
 H84B), C85(H85A,H85B), C50(H50A,H50B), C59(H59A,H59B), C113(H11J,H11K),
 C86(H86A,H86B), C51(H51A,H51B)
2.c Aromatic/amide H refined with riding coordinates:
 C102(H102), C75(H75), C74(H74), C91(H91), C95(H95), C103(H103), C76(H76),
 C92(H92), C44(H44), C34(H34), C97(H97), C64(H64), C65(H65), C20(H20), C32(H32),
  C94(H94), C68(H68), C18(H18), C24(H24), C23(H23), C17(H17), C35(H35),
 C101(H101), C26(H26), C21(H21), C38(H38), C100(H100), C73(H73), C67(H67),
 C37(H37), C98(H98), C31(H31), C99(H99), C29(H29), C43(H43), C72(H72), C30(H30),
  C27(H27), C28(H28), C42(H42), C40(H40), C70(H70), C71(H71), C41(H41)
2.d Idealised Me refined as rotating group:
 C62(H62A,H62B,H62C), C116(H11G,H11H,H11I), C54(H54A,H54B,H54C), C89(H89A,H89B,
 H89C), C114(H11L,H11M,H11N), C60(H60A,H60B,H60C), C52(H52A,H52B,H52C),
 C87(H87A,H87B,H87C)
;
_olex2_submission_special_instructions 'No special instructions were received'
_oxdiff_exptl_absorpt_empirical_details
;
Empirical correction (ABSPACK) includes:
- Absorption correction using spherical harmonics
- Frame scaling
;
_oxdiff_exptl_absorpt_empirical_full_max 3.256
_oxdiff_exptl_absorpt_empirical_full_min 0.488

loop_
_space_group_symop_operation_xyz
'x, y, z'
'-x+1/2, y+1/2, -z+1/2'
'-x, -y, -z'
'x-1/2, -y-1/2, z-1/2'

loop_
_atom_site_label
_atom_site_type_symbol
_atom_site_fract_x
_atom_site_fract_y
_atom_site_fract_z
_atom_site_U_iso_or_equiv
_atom_site_adp_type
_atom_site_occupancy
_atom_site_site_symmetry_order
_atom_site_calc_flag
_atom_site_refinement_flags_posn
_atom_site_refinement_flags_adp
_atom_site_refinement_flags_occupancy
_atom_site_disorder_assembly
_atom_site_disorder_group
Cl1 Cl 0.27447(4) 0.30249(16) 0.29839(4) 0.0698(4) Uani 1 1 d . . . . .
Cl5 Cl 0.27152(4) 0.94121(17) 0.79774(4) 0.0752(4) Uani 1 1 d . . . . .
Cl4 Cl 0.28470(5) 0.16800(15) 0.22027(5) 0.0750(4) Uani 1 1 d . . . . .
Cl3 Cl 0.28983(4) 0.45701(15) 0.22596(5) 0.0774(4) Uani 1 1 d . . . . .
Cl8 Cl 0.28361(5) 1.08176(16) 0.72127(5) 0.0831(4) Uani 1 1 d . . . . .
Cl7 Cl 0.28672(5) 0.79216(16) 0.72421(5) 0.0817(4) Uani 1 1 d . . . . .
O45 O 0.54187(8) 0.9570(3) 0.56754(7) 0.0337(6) Uani 1 1 d . . . . .
O81 O 0.54365(8) 0.7936(3) 0.06818(8) 0.0349(6) Uani 1 1 d . . . . .
O108 O 0.45457(8) 0.7091(3) -0.06626(8) 0.0365(6) Uani 1 1 d . . . . .
O46 O 0.45365(8) 0.5411(3) 0.43294(7) 0.0367(6) Uani 1 1 d . . . . .
N16 N 0.44309(9) 0.6087(3) 0.50016(9) 0.0300(6) Uani 1 1 d . . . . .
N12 N 0.55349(9) 0.8854(3) 0.50106(9) 0.0306(7) Uani 1 1 d . . . . .
N107 N 0.44450(9) 0.6354(3) 0.00077(9) 0.0304(7) Uani 1 1 d . . . . .
N80 N 0.55552(10) 0.8622(3) 0.00138(9) 0.0314(7) Uani 1 1 d . . . . .
C39 C 0.59463(11) 0.5869(3) 0.24285(11) 0.0285(7) Uani 1 1 d . . . . .
C14 C 0.49950(12) 0.7212(4) 0.48009(10) 0.0304(8) Uani 1 1 d . . . . .
C33 C 0.58001(11) 0.6088(3) 0.28326(10) 0.0256(7) Uani 1 1 d . . . . .
C96 C 0.42227(11) 0.3284(3) 0.26640(10) 0.0254(7) Uani 1 1 d . . . . .
C63 C 0.58290(11) 1.1377(3) -0.21637(11) 0.0283(7) Uani 1 1 d . . . . .
C102 C 0.46278(11) 0.4182(4) 0.10056(10) 0.0309(8) Uani 1 1 d . . . . .
H102 H 0.483430 0.354129 0.093925 0.037 Uiso 1 1 calc R U . . .
C10 C 0.49705(11) 0.7733(4) 0.52136(10) 0.0286(7) Uani 1 1 d . . . . .
C19 C 0.42583(11) 0.8934(3) 0.72170(10) 0.0280(7) Uani 1 1 d . . . . .
C36 C 0.55260(11) 0.6538(4) 0.36057(11) 0.0303(8) Uani 1 1 d . . . . .
C69 C 0.59782(11) 1.1637(3) -0.25678(11) 0.0276(7) Uani 1 1 d . . . . .
C90 C 0.43013(11) 0.3493(3) 0.22257(10) 0.0270(7) Uani 1 1 d . . . . .
C22 C 0.44704(11) 0.8425(4) 0.64164(11) 0.0298(7) Uani 1 1 d . . . . .
C25 C 0.41837(11) 0.9152(4) 0.76556(11) 0.0299(7) Uani 1 1 d . . . . .
C93 C 0.44930(11) 0.3948(4) 0.14109(10) 0.0273(7) Uani 1 1 d . . . . .
C77 C 0.53304(12) 0.8671(4) 0.03548(11) 0.0313(8) Uani 1 1 d . . . . .
C75 C 0.53710(11) 1.0637(4) -0.10188(11) 0.0314(8) Uani 1 1 d . . . . .
H75 H 0.512571 1.120785 -0.099065 0.038 Uiso 1 1 calc R U . . .
C104 C 0.46615(12) 0.6345(4) -0.03395(11) 0.0322(8) Uani 1 1 d . . . . .
C66 C 0.55401(11) 1.0867(4) -0.14021(10) 0.0299(7) Uani 1 1 d . . . . .
C74 C 0.56491(11) 1.1934(3) -0.29785(11) 0.0289(7) Uani 1 1 d . . . . .
H74 H 0.532641 1.201220 -0.299788 0.035 Uiso 1 1 calc R U . . .
C91 C 0.40865(11) 0.4545(4) 0.19439(11) 0.0314(7) Uani 1 1 d . . . . .
H91 H 0.386988 0.511257 0.202674 0.038 Uiso 1 1 calc R U . . .
C95 C 0.46054(11) 0.2645(4) 0.20858(11) 0.0299(7) Uani 1 1 d . . . . .
H95 H 0.475016 0.190218 0.226766 0.036 Uiso 1 1 calc R U . . .
C103 C 0.44850(11) 0.5224(4) 0.07180(10) 0.0294(7) Uani 1 1 d . . . . .
H103 H 0.427220 0.586646 0.077247 0.035 Uiso 1 1 calc R U . . .
C76 C 0.55304(11) 0.9692(4) -0.07025(10) 0.0306(8) Uani 1 1 d . . . . .
H76 H 0.576632 0.908548 -0.073114 0.037 Uiso 1 1 calc R U . . .
C92 C 0.41803(12) 0.4789(4) 0.15447(11) 0.0329(8) Uani 1 1 d . . . . .
H92 H 0.403281 0.552567 0.136146 0.039 Uiso 1 1 calc R U . . .
C44 C 0.56123(11) 0.5570(3) 0.20159(11) 0.0294(7) Uani 1 1 d . . . . .
H44 H 0.529030 0.548304 0.199809 0.035 Uiso 1 1 calc R U . . .
C34 C 0.54406(12) 0.5317(4) 0.29131(11) 0.0309(7) Uani 1 1 d . . . . .
H34 H 0.528619 0.463708 0.270734 0.037 Uiso 1 1 calc R U . . .
C97 C 0.42361(11) 0.2004(3) 0.28468(10) 0.0281(7) Uani 1 1 d . . . . .
H97 H 0.428228 0.123976 0.268193 0.034 Uiso 1 1 calc R U . . .
C79 C 0.53623(12) 0.9552(4) -0.03230(11) 0.0311(8) Uani 1 1 d . . . . .
C9 C 0.46258(11) 0.7044(4) 0.53336(10) 0.0282(7) Uani 1 1 d . . . . .
C64 C 0.60550(11) 1.0404(4) -0.18511(11) 0.0318(7) Uani 1 1 d . . . . .
H64 H 0.631170 0.991403 -0.189360 0.038 Uiso 1 1 calc R U . . .
C106 C 0.46431(11) 0.5397(4) 0.03326(11) 0.0305(8) Uani 1 1 d . . . . .
C65 C 0.59118(11) 1.0139(4) -0.14793(11) 0.0316(8) Uani 1 1 d . . . . .
H65 H 0.606697 0.945720 -0.127464 0.038 Uiso 1 1 calc R U . . .
C78 C 0.50126(12) 1.0261(4) -0.02061(10) 0.0314(8) Uani 1 1 d . . . . .
C105 C 0.49920(11) 0.4713(4) 0.02050(10) 0.0317(8) Uani 1 1 d . . . . .
C15 C 0.46495(12) 0.6151(4) 0.46581(11) 0.0311(8) Uani 1 1 d . . . . .
C11 C 0.53127(12) 0.8803(4) 0.53530(11) 0.0295(7) Uani 1 1 d . . . . .
C13 C 0.53427(12) 0.7895(4) 0.46809(10) 0.0301(7) Uani 1 1 d . . . . .
C20 C 0.45732(12) 0.9777(4) 0.70845(11) 0.0321(8) Uani 1 1 d . . . . .
H20 H 0.471523 1.052662 0.726414 0.039 Uiso 1 1 calc R U . . .
C32 C 0.53664(12) 0.6741(4) 0.39927(11) 0.0321(8) Uani 1 1 d . . . . .
H32 H 0.514636 0.610767 0.403890 0.039 Uiso 1 1 calc R U . . .
C94 C 0.46979(11) 0.2872(4) 0.16871(11) 0.0294(7) Uani 1 1 d . . . . .
H94 H 0.490547 0.228254 0.159988 0.035 Uiso 1 1 calc R U . . .
C68 C 0.54563(12) 1.2102(4) -0.20896(11) 0.0322(8) Uani 1 1 d . . . . .
H68 H 0.529796 1.277177 -0.229757 0.039 Uiso 1 1 calc R U . . .
C18 C 0.46154(12) 0.8189(4) 0.60226(11) 0.0309(8) Uani 1 1 d . . . . .
H18 H 0.483945 0.879972 0.597154 0.037 Uiso 1 1 calc R U . . .
C24 C 0.40449(12) 0.7857(4) 0.69367(11) 0.0309(7) Uani 1 1 d . . . . .
H24 H 0.382801 0.728902 0.701863 0.037 Uiso 1 1 calc R U . . .
C23 C 0.41465(12) 0.7615(4) 0.65438(11) 0.0312(7) Uani 1 1 d . . . . .
H23 H 0.399520 0.688991 0.635688 0.037 Uiso 1 1 calc R U . . .
C17 C 0.44623(12) 0.7182(4) 0.57195(10) 0.0306(7) Uani 1 1 d . . . . .
H17 H 0.424090 0.654781 0.576247 0.037 Uiso 1 1 calc R U . . .
C35 C 0.53094(12) 0.5552(4) 0.32978(11) 0.0327(8) Uani 1 1 d . . . . .
H35 H 0.506558 0.502222 0.334947 0.039 Uiso 1 1 calc R U . . .
C109 C 0.40542(12) 0.7236(4) -0.00020(12) 0.0344(8) Uani 1 1 d . . . . .
H10A H 0.403149 0.795730 -0.022585 0.041 Uiso 1 1 calc R U . . .
H10B H 0.411334 0.767271 0.029301 0.041 Uiso 1 1 calc R U . . .
C101 C 0.41446(11) 0.4394(3) 0.29097(10) 0.0298(7) Uani 1 1 d . . . . .
H101 H 0.412129 0.527776 0.278568 0.036 Uiso 1 1 calc R U . . .
C47 C 0.59233(12) 0.9732(4) 0.50270(11) 0.0336(8) Uani 1 1 d . . . . .
H47A H 0.593749 1.045645 0.524800 0.040 Uiso 1 1 calc R U . . .
H47B H 0.586764 1.016644 0.473196 0.040 Uiso 1 1 calc R U . . .
C26 C 0.41160(12) 0.8052(3) 0.79110(11) 0.0315(7) Uani 1 1 d . . . . .
H26 H 0.409464 0.716381 0.779128 0.038 Uiso 1 1 calc R U . . .
C21 C 0.46751(12) 0.9506(4) 0.66885(11) 0.0340(8) Uani 1 1 d . . . . .
H21 H 0.488966 1.007354 0.660289 0.041 Uiso 1 1 calc R U . . .
C38 C 0.60192(12) 0.7080(4) 0.31426(11) 0.0323(8) Uani 1 1 d . . . . .
H38 H 0.626571 0.760399 0.309389 0.039 Uiso 1 1 calc R U . . .
C100 C 0.41013(12) 0.4213(3) 0.33326(10) 0.0315(7) Uani 1 1 d . . . . .
H100 H 0.405633 0.497487 0.349902 0.038 Uiso 1 1 calc R U . . .
C55 C 0.40376(11) 0.5221(4) 0.49827(10) 0.0312(8) Uani 1 1 d . . . . .
H55A H 0.409088 0.478321 0.527689 0.037 Uiso 1 1 calc R U . . .
H55B H 0.402126 0.449787 0.476073 0.037 Uiso 1 1 calc R U . . .
C73 C 0.57847(13) 1.2114(3) -0.33555(11) 0.0330(7) Uani 1 1 d . . . . .
H73 H 0.555518 1.228088 -0.363441 0.040 Uiso 1 1 calc R U . . .
C67 C 0.53170(12) 1.1849(4) -0.17148(12) 0.0345(8) Uani 1 1 d . . . . .
H67 H 0.506449 1.235349 -0.166951 0.041 Uiso 1 1 calc R U . . .
C82 C 0.59515(11) 0.7733(4) 0.00418(12) 0.0326(8) Uani 1 1 d . . . . .
H82A H 0.590027 0.726576 -0.024736 0.039 Uiso 1 1 calc R U . . .
H82B H 0.597060 0.703525 0.027247 0.039 Uiso 1 1 calc R U . . .
C37 C 0.58829(12) 0.7311(4) 0.35200(11) 0.0329(8) Uani 1 1 d . . . . .
H37 H 0.603316 0.800196 0.372317 0.039 Uiso 1 1 calc R U . . .
C98 C 0.41834(12) 0.1817(3) 0.32658(11) 0.0315(7) Uani 1 1 d . . . . .
H98 H 0.418850 0.092895 0.338313 0.038 Uiso 1 1 calc R U . . .
C31 C 0.55034(12) 0.7756(4) 0.42945(11) 0.0330(8) Uani 1 1 d . . . . .
H31 H 0.571702 0.841098 0.424899 0.040 Uiso 1 1 calc R U . . .
C99 C 0.41231(11) 0.2928(4) 0.35142(10) 0.0309(7) Uani 1 1 d . . . . .
H99 H 0.409712 0.280756 0.380526 0.037 Uiso 1 1 calc R U . . .
C29 C 0.41575(12) 1.0641(4) 0.82643(11) 0.0356(8) Uani 1 1 d . . . . .
H29 H 0.416572 1.152782 0.838292 0.043 Uiso 1 1 calc R U . . .
C43 C 0.57481(12) 0.5401(4) 0.16367(11) 0.0334(7) Uani 1 1 d . . . . .
H43 H 0.551846 0.522092 0.135894 0.040 Uiso 1 1 calc R U . . .
C72 C 0.62543(13) 1.2052(4) -0.33281(11) 0.0368(8) Uani 1 1 d . . . . .
H72 H 0.634957 1.219257 -0.358660 0.044 Uiso 1 1 calc R U . . .
C30 C 0.42006(12) 1.0448(3) 0.78394(11) 0.0321(7) Uani 1 1 d . . . . .
H30 H 0.424226 1.121009 0.767144 0.038 Uiso 1 1 calc R U . . .
C27 C 0.40797(12) 0.8244(4) 0.83355(11) 0.0354(8) Uani 1 1 d . . . . .
H27 H 0.403899 0.748446 0.850512 0.042 Uiso 1 1 calc R U . . .
C28 C 0.41021(12) 0.9520(4) 0.85138(11) 0.0359(8) Uani 1 1 d . . . . .
H28 H 0.407993 0.963933 0.880627 0.043 Uiso 1 1 calc R U . . .
C110 C 0.35822(12) 0.6456(4) -0.01182(11) 0.0356(8) Uani 1 1 d . . . . .
H110 H 0.364148 0.561287 0.006595 0.043 Uiso 1 1 calc R U . . .
C83 C 0.64213(12) 0.8522(4) 0.01589(12) 0.0381(9) Uani 1 1 d . . . . .
H83 H 0.636691 0.933981 -0.003744 0.046 Uiso 1 1 calc R U . . .
C88 C 0.65705(13) 0.9026(4) 0.06417(12) 0.0397(9) Uani 1 1 d . . . . .
H88A H 0.685253 0.960198 0.068834 0.048 Uiso 1 1 calc R U . . .
H88B H 0.631640 0.960659 0.068220 0.048 Uiso 1 1 calc R U . . .
C42 C 0.62144(13) 0.5493(4) 0.16600(11) 0.0386(8) Uani 1 1 d . . . . .
H42 H 0.630749 0.537364 0.139932 0.046 Uiso 1 1 calc R U . . .
C56 C 0.35625(12) 0.5973(4) 0.48579(11) 0.0344(8) Uani 1 1 d . . . . .
H56 H 0.361794 0.681899 0.504063 0.041 Uiso 1 1 calc R U . . .
C115 C 0.34175(13) 0.6012(4) -0.06062(12) 0.0401(9) Uani 1 1 d . . . . .
H11A H 0.367622 0.550536 -0.066945 0.048 Uiso 1 1 calc R U . . .
H11B H 0.315098 0.537778 -0.064736 0.048 Uiso 1 1 calc R U . . .
C40 C 0.64154(11) 0.5946(4) 0.24457(11) 0.0382(8) Uani 1 1 d . . . . .
H40 H 0.664827 0.612837 0.272134 0.046 Uiso 1 1 calc R U . . .
C48 C 0.64005(12) 0.8992(4) 0.51520(12) 0.0383(9) Uani 1 1 d . . . . .
H48 H 0.635096 0.816167 0.496165 0.046 Uiso 1 1 calc R U . . .
C58 C 0.32587(13) 0.5221(5) 0.54964(13) 0.0473(10) Uani 1 1 d . . . . .
H58A H 0.356951 0.483493 0.565820 0.057 Uiso 1 1 calc R U . . .
H58B H 0.325966 0.618158 0.558646 0.057 Uiso 1 1 calc R U . . .
C61 C 0.34031(13) 0.6432(4) 0.43667(12) 0.0384(8) Uani 1 1 d . . . . .
H61A H 0.313917 0.707619 0.432380 0.046 Uiso 1 1 calc R U . . .
H61B H 0.366558 0.692605 0.430591 0.046 Uiso 1 1 calc R U . . .
C53 C 0.65542(13) 0.8494(4) 0.56382(12) 0.0366(8) Uani 1 1 d . . . . .
H53A H 0.630298 0.790639 0.568141 0.044 Uiso 1 1 calc R U . . .
H53B H 0.683868 0.792790 0.568568 0.044 Uiso 1 1 calc R U . . .
C70 C 0.64512(12) 1.1567(4) -0.25459(12) 0.0405(9) Uani 1 1 d . . . . .
H70 H 0.668220 1.136795 -0.227066 0.049 Uiso 1 1 calc R U . . .
C57 C 0.31963(13) 0.5165(4) 0.49998(13) 0.0413(9) Uani 1 1 d . . . . .
H57A H 0.288012 0.551431 0.483661 0.050 Uiso 1 1 calc R U . . .
H57B H 0.321071 0.420840 0.491164 0.050 Uiso 1 1 calc R U . . .
C111 C 0.32171(13) 0.7268(5) 0.00211(12) 0.0429(9) Uani 1 1 d . . . . .
H11C H 0.323537 0.822771 -0.006285 0.051 Uiso 1 1 calc R U . . .
H11D H 0.289998 0.692950 -0.014374 0.051 Uiso 1 1 calc R U . . .
C71 C 0.65838(13) 1.1786(5) -0.29243(12) 0.0483(10) Uani 1 1 d . . . . .
H71 H 0.690717 1.175198 -0.290560 0.058 Uiso 1 1 calc R U . . .
C49 C 0.67665(13) 0.9830(5) 0.50260(14) 0.0469(10) Uani 1 1 d . . . . .
H49A H 0.708242 0.948410 0.519161 0.056 Uiso 1 1 calc R U . . .
H49B H 0.674607 1.077647 0.512130 0.056 Uiso 1 1 calc R U . . .
C112 C 0.32826(13) 0.7187(4) 0.05189(13) 0.0430(9) Uani 1 1 d . . . . .
H11E H 0.329189 0.622139 0.060550 0.052 Uiso 1 1 calc R U . . .
H11F H 0.359053 0.758971 0.068111 0.052 Uiso 1 1 calc R U . . .
C41 C 0.65462(13) 0.5759(5) 0.20638(12) 0.0458(10) Uani 1 1 d . . . . .
H41 H 0.686853 0.581526 0.208004 0.055 Uiso 1 1 calc R U . . .
C84 C 0.67951(13) 0.7679(5) 0.00474(13) 0.0453(10) Uani 1 1 d . . . . .
H84A H 0.677544 0.673514 0.014591 0.054 Uiso 1 1 calc R U . . .
H84B H 0.710912 0.803563 0.021371 0.054 Uiso 1 1 calc R U . . .
C62 C 0.32504(15) 0.5316(4) 0.40321(13) 0.0473(10) Uani 1 1 d . . . . .
H62A H 0.316497 0.569604 0.373041 0.071 Uiso 1 1 calc R U . . .
H62B H 0.297779 0.485259 0.407631 0.071 Uiso 1 1 calc R U . . .
H62C H 0.350834 0.466906 0.407048 0.071 Uiso 1 1 calc R U . . .
C85 C 0.67422(14) 0.7684(5) -0.04534(14) 0.0504(11) Uani 1 1 d . . . . .
H85A H 0.643588 0.727175 -0.061538 0.061 Uiso 1 1 calc R U . . .
H85B H 0.673606 0.863519 -0.055415 0.061 Uiso 1 1 calc R U . . .
C116 C 0.32639(15) 0.7145(5) -0.09490(13) 0.0497(10) Uani 1 1 d . . . . .
H11G H 0.315527 0.675540 -0.124919 0.074 Uiso 1 1 calc R U . . .
H11H H 0.353014 0.775019 -0.092655 0.074 Uiso 1 1 calc R U . . .
H11I H 0.300753 0.765866 -0.089131 0.074 Uiso 1 1 calc R U . . .
C50 C 0.67152(14) 0.9819(6) 0.45292(14) 0.0557(12) Uani 1 1 d . . . . .
H50A H 0.670748 0.886742 0.442910 0.067 Uiso 1 1 calc R U . . .
H50B H 0.640988 1.023583 0.436641 0.067 Uiso 1 1 calc R U . . .
C54 C 0.66586(16) 0.9575(5) 0.59886(14) 0.0510(10) Uani 1 1 d . . . . .
H54A H 0.691128 1.015727 0.595470 0.076 Uiso 1 1 calc R U . . .
H54B H 0.675683 0.915591 0.628474 0.076 Uiso 1 1 calc R U . . .
H54C H 0.637580 1.012032 0.595558 0.076 Uiso 1 1 calc R U . . .
C89 C 0.66798(16) 0.7950(5) 0.09999(14) 0.0537(11) Uani 1 1 d . . . . .
H89A H 0.691992 0.733591 0.095655 0.081 Uiso 1 1 calc R U . . .
H89B H 0.639376 0.743697 0.098186 0.081 Uiso 1 1 calc R U . . .
H89C H 0.679657 0.837944 0.129361 0.081 Uiso 1 1 calc R U . . .
C59 C 0.28870(15) 0.4479(5) 0.56400(16) 0.0570(12) Uani 1 1 d . . . . .
H59A H 0.292516 0.349317 0.560781 0.068 Uiso 1 1 calc R U . . .
H59B H 0.257253 0.473923 0.544249 0.068 Uiso 1 1 calc R U . . .
C113 C 0.29051(15) 0.7889(5) 0.06670(15) 0.0544(11) Uani 1 1 d . . . . .
H11J H 0.259321 0.762470 0.046536 0.065 Uiso 1 1 calc R U . . .
H11K H 0.293807 0.888007 0.064036 0.065 Uiso 1 1 calc R U . . .
C86 C 0.71230(16) 0.6945(5) -0.05796(16) 0.0603(13) Uani 1 1 d . . . . .
H86A H 0.710861 0.597209 -0.051006 0.072 Uiso 1 1 calc R U . . .
H86B H 0.743254 0.729424 -0.039789 0.072 Uiso 1 1 calc R U . . .
C114 C 0.29272(16) 0.7551(6) 0.11437(15) 0.0628(13) Uani 1 1 d . . . . .
H11L H 0.284958 0.659423 0.116305 0.094 Uiso 1 1 calc R U . . .
H11M H 0.270136 0.811410 0.123381 0.094 Uiso 1 1 calc R U . . .
H11N H 0.324486 0.772736 0.134195 0.094 Uiso 1 1 calc R U . . .
C2 C 0.30258(14) 0.3062(5) 0.25715(15) 0.0528(10) Uani 1 1 d . . . . .
H2 H 0.337297 0.300437 0.271747 0.063 Uiso 1 1 calc R U . . .
C60 C 0.29167(16) 0.4794(6) 0.61203(16) 0.0686(15) Uani 1 1 d . . . . .
H60A H 0.281044 0.572376 0.614027 0.103 Uiso 1 1 calc R U . . .
H60B H 0.324271 0.469790 0.630991 0.103 Uiso 1 1 calc R U . . .
H60C H 0.271621 0.416435 0.622065 0.103 Uiso 1 1 calc R U . . .
C51 C 0.70945(17) 1.0543(6) 0.44040(18) 0.0680(14) Uani 1 1 d . . . . .
H51A H 0.740426 1.021894 0.459386 0.082 Uiso 1 1 calc R U . . .
H51B H 0.707357 1.152425 0.445863 0.082 Uiso 1 1 calc R U . . .
C52 C 0.70557(18) 1.0311(7) 0.39089(18) 0.0797(17) Uani 1 1 d . . . . .
H52A H 0.673064 1.046224 0.372424 0.120 Uiso 1 1 calc R U . . .
H52B H 0.714818 0.938004 0.386823 0.120 Uiso 1 1 calc R U . . .
H52C H 0.726382 1.094350 0.382002 0.120 Uiso 1 1 calc R U . . .
C87 C 0.70807(17) 0.7101(7) -0.10745(17) 0.0824(19) Uani 1 1 d . . . . .
H87A H 0.677718 0.674181 -0.125625 0.124 Uiso 1 1 calc R U . . .
H87B H 0.733525 0.660042 -0.114008 0.124 Uiso 1 1 calc R U . . .
H87C H 0.710267 0.806109 -0.114383 0.124 Uiso 1 1 calc R U . . .
C6 C 0.30015(15) 0.9404(5) 0.75678(17) 0.0626(12) Uani 1 1 d . . . . .
H6 H 0.334846 0.943860 0.771709 0.075 Uiso 1 1 calc R U . . .

loop_
_atom_site_aniso_label
_atom_site_aniso_U_11
_atom_site_aniso_U_22
_atom_site_aniso_U_33
_atom_site_aniso_U_23
_atom_site_aniso_U_13
_atom_site_aniso_U_12
Cl1 0.0514(6) 0.1066(11) 0.0567(6) -0.0001(6) 0.0241(5) 0.0031(6)
Cl5 0.0568(6) 0.1078(11) 0.0652(7) -0.0018(7) 0.0249(5) -0.0052(7)
Cl4 0.0705(7) 0.0746(9) 0.0868(9) -0.0166(7) 0.0340(7) 0.0037(7)
Cl3 0.0614(7) 0.0683(9) 0.1105(11) 0.0186(7) 0.0380(7) 0.0054(6)
Cl8 0.0768(8) 0.0814(10) 0.0978(10) 0.0144(8) 0.0366(7) -0.0033(7)
Cl7 0.0682(8) 0.0788(10) 0.1076(11) -0.0174(8) 0.0408(7) -0.0053(7)
O45 0.0411(12) 0.0377(15) 0.0257(12) -0.0056(10) 0.0156(10) -0.0004(11)
O81 0.0419(13) 0.0377(15) 0.0298(13) -0.0044(11) 0.0177(10) 0.0009(12)
O108 0.0412(13) 0.0436(16) 0.0276(12) 0.0040(11) 0.0146(10) 0.0024(12)
O46 0.0449(13) 0.0439(16) 0.0254(12) -0.0117(11) 0.0170(10) 0.0008(12)
N16 0.0343(14) 0.0373(17) 0.0216(13) -0.0110(12) 0.0134(11) 0.0014(13)
N12 0.0314(13) 0.0392(18) 0.0251(14) -0.0070(12) 0.0145(11) 0.0040(13)
N107 0.0288(13) 0.0413(18) 0.0230(14) -0.0033(12) 0.0106(11) -0.0013(13)
N80 0.0328(14) 0.0371(18) 0.0286(15) -0.0086(13) 0.0156(12) 0.0004(13)
C39 0.0345(16) 0.0255(17) 0.0285(16) -0.0043(13) 0.0142(13) 0.0050(14)
C14 0.0377(17) 0.035(2) 0.0220(16) -0.0038(14) 0.0143(13) 0.0043(16)
C33 0.0276(14) 0.0265(18) 0.0244(15) -0.0063(13) 0.0101(12) 0.0053(13)
C96 0.0297(14) 0.0250(17) 0.0239(15) 0.0003(12) 0.0115(12) -0.0016(13)
C63 0.0302(15) 0.0250(18) 0.0314(17) -0.0091(13) 0.0120(13) -0.0034(14)
C102 0.0318(15) 0.043(2) 0.0211(16) -0.0015(14) 0.0137(13) -0.0076(16)
C10 0.0362(16) 0.0308(19) 0.0220(16) -0.0030(13) 0.0137(13) 0.0030(15)
C19 0.0367(16) 0.0274(19) 0.0238(15) -0.0069(13) 0.0149(13) 0.0058(14)
C36 0.0298(15) 0.037(2) 0.0273(17) -0.0061(14) 0.0127(13) 0.0048(15)
C69 0.0327(16) 0.0221(17) 0.0302(16) -0.0035(13) 0.0128(13) -0.0041(14)
C90 0.0297(15) 0.0262(18) 0.0282(16) -0.0064(13) 0.0136(13) -0.0039(13)
C22 0.0344(16) 0.032(2) 0.0263(17) -0.0085(14) 0.0139(13) 0.0040(15)
C25 0.0343(16) 0.0300(18) 0.0281(16) -0.0046(13) 0.0137(13) 0.0071(15)
C93 0.0291(15) 0.0348(19) 0.0202(15) -0.0072(13) 0.0105(12) -0.0088(14)
C77 0.0344(17) 0.038(2) 0.0262(17) -0.0118(15) 0.0160(14) -0.0057(15)
C75 0.0332(16) 0.039(2) 0.0264(17) -0.0052(15) 0.0163(14) -0.0046(16)
C104 0.0329(16) 0.044(2) 0.0227(17) -0.0078(15) 0.0124(13) -0.0073(16)
C66 0.0353(16) 0.0335(19) 0.0242(16) -0.0126(14) 0.0141(13) -0.0058(15)
C74 0.0317(15) 0.0215(16) 0.0348(17) 0.0039(13) 0.0121(13) -0.0002(13)
C91 0.0324(15) 0.037(2) 0.0292(16) -0.0006(14) 0.0156(13) 0.0023(15)
C95 0.0328(16) 0.0324(19) 0.0279(16) 0.0023(14) 0.0142(13) -0.0004(15)
C103 0.0304(15) 0.039(2) 0.0208(16) -0.0023(14) 0.0112(13) -0.0043(15)
C76 0.0344(16) 0.037(2) 0.0246(16) -0.0088(14) 0.0151(13) -0.0052(16)
C92 0.0348(16) 0.040(2) 0.0276(16) 0.0028(14) 0.0148(13) 0.0016(16)
C44 0.0298(15) 0.0252(17) 0.0338(17) -0.0034(13) 0.0104(13) -0.0012(14)
C34 0.0345(16) 0.0300(19) 0.0316(17) -0.0071(14) 0.0150(14) -0.0010(15)
C97 0.0369(16) 0.0222(16) 0.0289(15) -0.0003(12) 0.0155(13) 0.0004(14)
C79 0.0343(16) 0.035(2) 0.0269(17) -0.0086(15) 0.0138(14) -0.0045(16)
C9 0.0356(16) 0.0317(19) 0.0200(15) -0.0041(13) 0.0127(13) 0.0046(15)
C64 0.0287(15) 0.040(2) 0.0302(17) -0.0053(15) 0.0137(13) 0.0017(15)
C106 0.0308(15) 0.039(2) 0.0236(16) -0.0030(15) 0.0111(13) -0.0081(16)
C65 0.0345(16) 0.035(2) 0.0292(17) -0.0013(14) 0.0159(14) 0.0001(15)
C78 0.0367(17) 0.036(2) 0.0259(17) -0.0056(15) 0.0158(14) -0.0031(16)
C105 0.0338(16) 0.044(2) 0.0187(16) -0.0001(15) 0.0103(13) -0.0054(16)
C15 0.0351(16) 0.040(2) 0.0210(16) -0.0060(14) 0.0122(13) 0.0062(16)
C11 0.0350(16) 0.034(2) 0.0221(16) -0.0039(14) 0.0124(13) 0.0049(15)
C13 0.0362(16) 0.034(2) 0.0234(16) -0.0001(14) 0.0144(13) 0.0072(16)
C20 0.0405(17) 0.0279(19) 0.0317(18) -0.0070(14) 0.0167(14) 0.0004(15)
C32 0.0326(16) 0.040(2) 0.0294(17) 0.0044(15) 0.0172(14) 0.0077(16)
C94 0.0311(15) 0.0325(19) 0.0296(16) -0.0054(14) 0.0165(13) -0.0001(15)
C68 0.0363(16) 0.0301(19) 0.0348(18) -0.0012(14) 0.0177(14) 0.0035(15)
C18 0.0382(17) 0.033(2) 0.0268(17) -0.0005(14) 0.0180(14) 0.0046(16)
C24 0.0395(17) 0.0304(19) 0.0275(16) -0.0080(14) 0.0173(14) -0.0028(15)
C23 0.0401(17) 0.0319(19) 0.0249(15) -0.0060(14) 0.0149(13) 0.0013(15)
C17 0.0370(16) 0.033(2) 0.0256(17) -0.0044(14) 0.0153(13) 0.0031(15)
C35 0.0342(16) 0.033(2) 0.0363(18) -0.0046(15) 0.0193(14) -0.0003(16)
C109 0.0360(17) 0.038(2) 0.0309(18) -0.0085(15) 0.0131(14) -0.0020(16)
C101 0.0409(17) 0.0235(17) 0.0303(16) -0.0001(13) 0.0187(14) -0.0029(14)
C47 0.0372(17) 0.041(2) 0.0265(17) 0.0014(15) 0.0157(14) 0.0059(16)
C26 0.0416(17) 0.0249(17) 0.0324(17) -0.0001(13) 0.0176(14) 0.0039(15)
C21 0.0418(18) 0.034(2) 0.0329(18) -0.0099(15) 0.0209(15) -0.0032(16)
C38 0.0343(16) 0.038(2) 0.0283(16) -0.0111(14) 0.0149(13) -0.0066(15)
C100 0.0453(18) 0.0251(17) 0.0297(16) -0.0026(13) 0.0199(14) -0.0023(15)
C55 0.0367(16) 0.038(2) 0.0227(16) -0.0044(14) 0.0139(13) 0.0026(16)
C73 0.0459(19) 0.0202(17) 0.0346(17) 0.0001(13) 0.0148(15) 0.0004(15)
C67 0.0397(17) 0.032(2) 0.0390(19) -0.0069(15) 0.0230(15) 0.0041(16)
C82 0.0336(16) 0.031(2) 0.0361(18) -0.0102(15) 0.0153(14) 0.0014(15)
C37 0.0377(17) 0.039(2) 0.0257(16) -0.0094(14) 0.0150(14) -0.0024(16)
C98 0.0423(17) 0.0254(18) 0.0322(17) 0.0045(13) 0.0192(14) 0.0008(15)
C31 0.0339(16) 0.042(2) 0.0265(17) -0.0005(15) 0.0145(14) 0.0081(16)
C99 0.0389(17) 0.0362(19) 0.0228(15) 0.0022(13) 0.0170(13) -0.0010(15)
C29 0.0430(18) 0.034(2) 0.0363(18) -0.0096(15) 0.0214(15) -0.0002(16)
C43 0.0422(18) 0.0292(18) 0.0297(16) -0.0035(14) 0.0124(14) -0.0031(16)
C72 0.050(2) 0.036(2) 0.0314(17) 0.0061(14) 0.0228(15) -0.0013(17)
C30 0.0420(17) 0.0235(17) 0.0369(18) -0.0013(14) 0.0212(15) -0.0009(15)
C27 0.0442(18) 0.0303(19) 0.0368(18) 0.0002(14) 0.0199(15) 0.0020(16)
C28 0.0413(18) 0.043(2) 0.0283(16) -0.0037(15) 0.0174(14) 0.0009(17)
C110 0.0343(17) 0.045(2) 0.0286(18) -0.0059(15) 0.0117(14) -0.0018(16)
C83 0.0349(17) 0.047(2) 0.0345(19) -0.0099(17) 0.0140(15) -0.0057(17)
C88 0.0402(18) 0.043(2) 0.036(2) -0.0121(17) 0.0124(15) -0.0002(17)
C42 0.048(2) 0.041(2) 0.0328(18) -0.0080(15) 0.0206(15) -0.0026(18)
C56 0.0389(18) 0.035(2) 0.0319(18) 0.0018(15) 0.0145(15) 0.0036(16)
C115 0.0414(19) 0.046(2) 0.0318(19) -0.0075(17) 0.0093(15) 0.0011(18)
C40 0.0303(16) 0.053(2) 0.0329(17) -0.0092(16) 0.0127(14) -0.0003(16)
C48 0.0391(18) 0.042(2) 0.037(2) 0.0038(17) 0.0175(16) 0.0077(17)
C58 0.0409(19) 0.066(3) 0.041(2) 0.004(2) 0.0216(16) 0.002(2)
C61 0.0429(19) 0.038(2) 0.0341(19) 0.0010(16) 0.0106(15) 0.0025(17)
C53 0.0359(17) 0.038(2) 0.037(2) 0.0031(16) 0.0121(15) 0.0032(16)
C70 0.0305(16) 0.060(3) 0.0333(18) 0.0073(17) 0.0131(14) -0.0036(17)
C57 0.0407(18) 0.044(2) 0.043(2) -0.0003(17) 0.0182(16) 0.0044(18)
C111 0.0384(18) 0.055(3) 0.039(2) -0.0085(18) 0.0172(15) -0.0059(19)
C71 0.0381(19) 0.073(3) 0.040(2) 0.0093(19) 0.0199(16) -0.005(2)
C49 0.0399(19) 0.053(3) 0.052(2) 0.006(2) 0.0201(18) 0.0020(19)
C112 0.0386(18) 0.052(3) 0.042(2) -0.0105(18) 0.0191(16) -0.0036(18)
C41 0.0361(18) 0.065(3) 0.042(2) -0.0092(19) 0.0214(16) -0.0012(19)
C84 0.0392(19) 0.055(3) 0.046(2) -0.0132(19) 0.0199(17) -0.0009(19)
C62 0.059(2) 0.049(3) 0.035(2) -0.0054(18) 0.0162(17) -0.006(2)
C85 0.045(2) 0.064(3) 0.049(2) -0.011(2) 0.0226(18) 0.002(2)
C116 0.058(2) 0.057(3) 0.034(2) 0.0002(18) 0.0145(17) 0.002(2)
C50 0.0390(19) 0.085(4) 0.048(2) 0.010(2) 0.0197(18) 0.000(2)
C54 0.059(2) 0.052(3) 0.039(2) -0.0066(19) 0.0100(18) 0.001(2)
C89 0.063(3) 0.059(3) 0.038(2) -0.005(2) 0.0128(18) -0.005(2)
C59 0.050(2) 0.064(3) 0.066(3) 0.007(2) 0.032(2) 0.003(2)
C113 0.056(2) 0.059(3) 0.059(3) -0.013(2) 0.032(2) -0.006(2)
C86 0.050(2) 0.072(3) 0.069(3) -0.025(3) 0.033(2) -0.005(2)
C114 0.056(2) 0.093(4) 0.049(2) -0.018(2) 0.030(2) -0.013(3)
C2 0.0364(19) 0.058(3) 0.066(3) -0.006(2) 0.0191(18) 0.0002(19)
C60 0.051(2) 0.105(4) 0.059(3) 0.016(3) 0.030(2) 0.009(3)
C51 0.060(3) 0.081(4) 0.073(3) 0.019(3) 0.036(2) 0.009(3)
C52 0.062(3) 0.119(5) 0.067(3) 0.015(3) 0.034(3) 0.017(3)
C87 0.055(3) 0.140(6) 0.060(3) -0.037(3) 0.029(2) -0.017(3)
C6 0.045(2) 0.070(3) 0.076(3) 0.002(3) 0.022(2) -0.004(2)

loop_
_atom_type_symbol
_atom_type_description
_atom_type_scat_dispersion_real
_atom_type_scat_dispersion_imag
_atom_type_scat_source
C C 0.0181 0.0091 'International Tables Vol C Tables 4.2.6.8 and 6.1.1.4'
H H 0.0000 0.0000 'International Tables Vol C Tables 4.2.6.8 and 6.1.1.4'
Cl Cl 0.3639 0.7018 'International Tables Vol C Tables 4.2.6.8 and 6.1.1.4'
N N 0.0311 0.0180 'International Tables Vol C Tables 4.2.6.8 and 6.1.1.4'
O O 0.0492 0.0322 'International Tables Vol C Tables 4.2.6.8 and 6.1.1.4'

loop_
_geom_angle_atom_site_label_1
_geom_angle_atom_site_label_2
_geom_angle_atom_site_label_3
_geom_angle
_geom_angle_site_symmetry_1
_geom_angle_site_symmetry_3
_geom_angle_publ_flag
C9 N16 C15 110.7(3) . . ?
C9 N16 C55 125.6(3) . . ?
C15 N16 C55 123.5(3) . . ?
C11 N12 C47 123.3(3) . . ?
C13 N12 C11 110.9(3) . . ?
C13 N12 C47 125.7(3) . . ?
C104 N107 C109 122.4(3) . . ?
C106 N107 C104 111.7(3) . . ?
C106 N107 C109 125.9(3) . . ?
C77 N80 C82 122.3(3) . . ?
C79 N80 C77 111.7(3) . . ?
C79 N80 C82 126.0(3) . . ?
C44 C39 C33 120.8(3) . . ?
C40 C39 C33 121.0(3) . . ?
C40 C39 C44 118.2(3) . . ?
C10 C14 C15 108.5(3) . . ?
C13 C14 C10 108.9(3) . . ?
C13 C14 C15 142.5(3) . . ?
C34 C33 C39 121.2(3) . . ?
C38 C33 C39 120.3(3) . . ?
C38 C33 C34 118.5(3) . . ?
C97 C96 C90 121.4(3) . . ?
C97 C96 C101 118.3(3) . . ?
C101 C96 C90 120.2(3) . . ?
C64 C63 C69 121.0(3) . . ?
C64 C63 C68 118.3(3) . . ?
C68 C63 C69 120.7(3) . . ?
C93 C102 H102 117.0 . . ?
C103 C102 H102 117.0 . . ?
C103 C102 C93 126.0(3) . . ?
C14 C10 C11 108.4(3) . . ?
C9 C10 C14 108.7(3) . . ?
C9 C10 C11 142.9(3) . . ?
C20 C19 C25 119.5(3) . . ?
C24 C19 C25 121.9(3) . . ?
C24 C19 C20 118.5(3) . . ?
C35 C36 C32 118.8(3) . . ?
C35 C36 C37 117.9(3) . . ?
C37 C36 C32 123.3(3) . . ?
C74 C69 C63 121.1(3) . . ?
C70 C69 C63 120.6(3) . . ?
C70 C69 C74 118.3(3) . . ?
C91 C90 C96 121.7(3) . . ?
C91 C90 C95 117.7(3) . . ?
C95 C90 C96 120.6(3) . . ?
C23 C22 C18 124.2(3) . . ?
C21 C22 C18 117.4(3) . . ?
C21 C22 C23 118.4(3) . . ?
C26 C25 C19 120.7(3) . . ?
C30 C25 C19 121.5(3) . . ?
C30 C25 C26 117.7(3) . . ?
C92 C93 C102 123.3(3) . . ?
C94 C93 C102 118.6(3) . . ?
C94 C93 C92 118.1(3) . . ?
O81 C77 N80 123.5(3) . . ?
O81 C77 C78 133.2(3) . 3_675 ?
N80 C77 C78 103.3(3) . 3_675 ?
C66 C75 H75 117.0 . . ?
C76 C75 H75 117.0 . . ?
C76 C75 C66 126.0(3) . . ?
O108 C104 N107 123.7(3) . . ?
O108 C104 C105 132.9(3) . 3_665 ?
N107 C104 C105 103.4(3) . 3_665 ?
C65 C66 C75 123.6(3) . . ?
C67 C66 C75 118.6(3) . . ?
C67 C66 C65 117.8(3) . . ?
C69 C74 H74 119.5 . . ?
C73 C74 C69 121.1(3) . . ?
C73 C74 H74 119.5 . . ?
C90 C91 H91 119.1 . . ?
C92 C91 C90 121.7(3) . . ?
C92 C91 H91 119.1 . . ?
C90 C95 H95 119.5 . . ?
C94 C95 C90 121.0(3) . . ?
C94 C95 H95 119.5 . . ?
C102 C103 H103 118.7 . . ?
C102 C103 C106 122.5(3) . . ?
C106 C103 H103 118.7 . . ?
C75 C76 H76 118.3 . . ?
C75 C76 C79 123.3(3) . . ?
C79 C76 H76 118.3 . . ?
C93 C92 H92 119.9 . . ?
C91 C92 C93 120.2(3) . . ?
C91 C92 H92 119.9 . . ?
C39 C44 H44 119.7 . . ?
C43 C44 C39 120.7(3) . . ?
C43 C44 H44 119.7 . . ?
C33 C34 H34 120.1 . . ?
C35 C34 C33 119.8(3) . . ?
C35 C34 H34 120.1 . . ?
C96 C97 H97 119.3 . . ?
C96 C97 C98 121.3(3) . . ?
C98 C97 H97 119.3 . . ?
N80 C79 C76 122.0(3) . . ?
N80 C79 C78 107.5(3) . . ?
C78 C79 C76 130.5(3) . . ?
N16 C9 C17 121.4(3) . . ?
C10 C9 N16 107.8(3) . . ?
C10 C9 C17 130.8(3) . . ?
C63 C64 H64 119.4 . . ?
C65 C64 C63 121.2(3) . . ?
C65 C64 H64 119.4 . . ?
N107 C106 C103 121.8(3) . . ?
N107 C106 C105 107.8(3) . . ?
C105 C106 C103 130.4(3) . . ?
C66 C65 H65 119.6 . . ?
C64 C65 C66 120.7(3) . . ?
C64 C65 H65 119.6 . . ?
C79 C78 C77 142.5(3) . 3_675 ?
C79 C78 C78 108.1(4) . 3_675 ?
C78 C78 C77 109.4(3) 3_675 3_675 ?
C106 C105 C104 142.8(3) . 3_665 ?
C106 C105 C105 107.5(4) . 3_665 ?
C105 C105 C104 109.7(4) 3_665 3_665 ?
O46 C15 N16 122.8(3) . . ?
O46 C15 C14 133.0(3) . . ?
N16 C15 C14 104.2(3) . . ?
O45 C11 N12 122.6(3) . . ?
O45 C11 C10 133.2(3) . . ?
N12 C11 C10 104.2(3) . . ?
N12 C13 C31 121.7(3) . . ?
C14 C13 N12 107.6(3) . . ?
C14 C13 C31 130.7(3) . . ?
C19 C20 H20 120.1 . . ?
C21 C20 C19 119.7(3) . . ?
C21 C20 H20 120.1 . . ?
C36 C32 H32 117.1 . . ?
C31 C32 C36 125.8(3) . . ?
C31 C32 H32 117.1 . . ?
C93 C94 H94 119.3 . . ?
C95 C94 C93 121.3(3) . . ?
C95 C94 H94 119.3 . . ?
C63 C68 H68 119.8 . . ?
C67 C68 C63 120.5(3) . . ?
C67 C68 H68 119.8 . . ?
C22 C18 H18 116.8 . . ?
C17 C18 C22 126.4(3) . . ?
C17 C18 H18 116.8 . . ?
C19 C24 H24 119.6 . . ?
C23 C24 C19 120.8(3) . . ?
C23 C24 H24 119.6 . . ?
C22 C23 H23 119.5 . . ?
C24 C23 C22 121.0(3) . . ?
C24 C23 H23 119.5 . . ?
C9 C17 H17 119.0 . . ?
C18 C17 C9 122.1(3) . . ?
C18 C17 H17 119.0 . . ?
C36 C35 C34 121.8(3) . . ?
C36 C35 H35 119.1 . . ?
C34 C35 H35 119.1 . . ?
N107 C109 H10A 109.2 . . ?
N107 C109 H10B 109.2 . . ?
N107 C109 C110 112.0(3) . . ?
H10A C109 H10B 107.9 . . ?
C110 C109 H10A 109.2 . . ?
C110 C109 H10B 109.2 . . ?
C96 C101 H101 119.8 . . ?
C100 C101 C96 120.5(3) . . ?
C100 C101 H101 119.8 . . ?
N12 C47 H47A 108.9 . . ?
N12 C47 H47B 108.9 . . ?
N12 C47 C48 113.3(3) . . ?
H47A C47 H47B 107.7 . . ?
C48 C47 H47A 108.9 . . ?
C48 C47 H47B 108.9 . . ?
C25 C26 H26 119.5 . . ?
C27 C26 C25 120.9(3) . . ?
C27 C26 H26 119.5 . . ?
C22 C21 C20 121.6(3) . . ?
C22 C21 H21 119.2 . . ?
C20 C21 H21 119.2 . . ?
C33 C38 H38 119.4 . . ?
C37 C38 C33 121.1(3) . . ?
C37 C38 H38 119.4 . . ?
C101 C100 H100 119.7 . . ?
C99 C100 C101 120.5(3) . . ?
C99 C100 H100 119.7 . . ?
N16 C55 H55A 108.9 . . ?
N16 C55 H55B 108.9 . . ?
N16 C55 C56 113.6(3) . . ?
H55A C55 H55B 107.7 . . ?
C56 C55 H55A 108.9 . . ?
C56 C55 H55B 108.9 . . ?
C74 C73 H73 120.0 . . ?
C74 C73 C72 120.0(3) . . ?
C72 C73 H73 120.0 . . ?
C66 C67 H67 119.3 . . ?
C68 C67 C66 121.4(3) . . ?
C68 C67 H67 119.3 . . ?
N80 C82 H82A 109.2 . . ?
N80 C82 H82B 109.2 . . ?
N80 C82 C83 111.8(3) . . ?
H82A C82 H82B 107.9 . . ?
C83 C82 H82A 109.2 . . ?
C83 C82 H82B 109.2 . . ?
C36 C37 H37 119.6 . . ?
C38 C37 C36 120.8(3) . . ?
C38 C37 H37 119.6 . . ?
C97 C98 H98 120.0 . . ?
C97 C98 C99 120.0(3) . . ?
C99 C98 H98 120.0 . . ?
C13 C31 H31 118.2 . . ?
C32 C31 C13 123.6(3) . . ?
C32 C31 H31 118.2 . . ?
C100 C99 C98 119.3(3) . . ?
C100 C99 H99 120.3 . . ?
C98 C99 H99 120.3 . . ?
C30 C29 H29 120.3 . . ?
C30 C29 C28 119.4(3) . . ?
C28 C29 H29 120.3 . . ?
C44 C43 H43 119.9 . . ?
C42 C43 C44 120.2(3) . . ?
C42 C43 H43 119.9 . . ?
C73 C72 H72 120.2 . . ?
C71 C72 C73 119.7(3) . . ?
C71 C72 H72 120.2 . . ?
C25 C30 H30 119.4 . . ?
C29 C30 C25 121.3(3) . . ?
C29 C30 H30 119.4 . . ?
C26 C27 H27 119.6 . . ?
C28 C27 C26 120.7(3) . . ?
C28 C27 H27 119.6 . . ?
C29 C28 H28 120.1 . . ?
C27 C28 C29 119.9(3) . . ?
C27 C28 H28 120.1 . . ?
C109 C110 H110 106.8 . . ?
C115 C110 C109 111.9(3) . . ?
C115 C110 H110 106.8 . . ?
C111 C110 C109 110.5(3) . . ?
C111 C110 H110 106.8 . . ?
C111 C110 C115 113.6(3) . . ?
C82 C83 H83 107.1 . . ?
C88 C83 C82 111.7(3) . . ?
C88 C83 H83 107.1 . . ?
C84 C83 C82 110.2(3) . . ?
C84 C83 H83 107.1 . . ?
C84 C83 C88 113.3(3) . . ?
C83 C88 H88A 108.2 . . ?
C83 C88 H88B 108.2 . . ?
H88A C88 H88B 107.4 . . ?
C89 C88 C83 116.3(3) . . ?
C89 C88 H88A 108.2 . . ?
C89 C88 H88B 108.2 . . ?
C43 C42 H42 120.2 . . ?
C43 C42 C41 119.6(3) . . ?
C41 C42 H42 120.2 . . ?
C55 C56 H56 106.1 . . ?
C61 C56 C55 112.2(3) . . ?
C61 C56 H56 106.1 . . ?
C57 C56 C55 111.0(3) . . ?
C57 C56 H56 106.1 . . ?
C57 C56 C61 114.6(3) . . ?
C110 C115 H11A 108.3 . . ?
C110 C115 H11B 108.3 . . ?
H11A C115 H11B 107.4 . . ?
C116 C115 C110 115.8(3) . . ?
C116 C115 H11A 108.3 . . ?
C116 C115 H11B 108.3 . . ?
C39 C40 H40 119.8 . . ?
C41 C40 C39 120.4(3) . . ?
C41 C40 H40 119.8 . . ?
C47 C48 H48 106.2 . . ?
C53 C48 C47 112.3(3) . . ?
C53 C48 H48 106.2 . . ?
C49 C48 C47 110.9(3) . . ?
C49 C48 H48 106.2 . . ?
C49 C48 C53 114.4(3) . . ?
H58A C58 H58B 107.6 . . ?
C57 C58 H58A 108.6 . . ?
C57 C58 H58B 108.6 . . ?
C59 C58 H58A 108.6 . . ?
C59 C58 H58B 108.6 . . ?
C59 C58 C57 114.8(4) . . ?
C56 C61 H61A 108.5 . . ?
C56 C61 H61B 108.5 . . ?
H61A C61 H61B 107.5 . . ?
C62 C61 C56 115.1(3) . . ?
C62 C61 H61A 108.5 . . ?
C62 C61 H61B 108.5 . . ?
C48 C53 H53A 108.3 . . ?
C48 C53 H53B 108.3 . . ?
H53A C53 H53B 107.4 . . ?
C54 C53 C48 115.9(3) . . ?
C54 C53 H53A 108.3 . . ?
C54 C53 H53B 108.3 . . ?
C69 C70 H70 120.0 . . ?
C71 C70 C69 120.0(3) . . ?
C71 C70 H70 120.0 . . ?
C56 C57 H57A 108.7 . . ?
C56 C57 H57B 108.7 . . ?
C58 C57 C56 114.0(3) . . ?
C58 C57 H57A 108.7 . . ?
C58 C57 H57B 108.7 . . ?
H57A C57 H57B 107.6 . . ?
C110 C111 H11C 109.0 . . ?
C110 C111 H11D 109.0 . . ?
H11C C111 H11D 107.8 . . ?
C112 C111 C110 112.9(3) . . ?
C112 C111 H11C 109.0 . . ?
C112 C111 H11D 109.0 . . ?
C72 C71 C70 120.9(3) . . ?
C72 C71 H71 119.5 . . ?
C70 C71 H71 119.5 . . ?
C48 C49 H49A 108.7 . . ?
C48 C49 H49B 108.7 . . ?
C48 C49 C50 114.1(3) . . ?
H49A C49 H49B 107.6 . . ?
C50 C49 H49A 108.7 . . ?
C50 C49 H49B 108.7 . . ?
C111 C112 H11E 108.6 . . ?
C111 C112 H11F 108.6 . . ?
H11E C112 H11F 107.6 . . ?
C113 C112 C111 114.7(3) . . ?
C113 C112 H11E 108.6 . . ?
C113 C112 H11F 108.6 . . ?
C42 C41 C40 120.8(3) . . ?
C42 C41 H41 119.6 . . ?
C40 C41 H41 119.6 . . ?
C83 C84 H84A 109.1 . . ?
C83 C84 H84B 109.1 . . ?
C83 C84 C85 112.4(3) . . ?
H84A C84 H84B 107.9 . . ?
C85 C84 H84A 109.1 . . ?
C85 C84 H84B 109.1 . . ?
C61 C62 H62A 109.5 . . ?
C61 C62 H62B 109.5 . . ?
C61 C62 H62C 109.5 . . ?
H62A C62 H62B 109.5 . . ?
H62A C62 H62C 109.5 . . ?
H62B C62 H62C 109.5 . . ?
C84 C85 H85A 108.6 . . ?
C84 C85 H85B 108.6 . . ?
H85A C85 H85B 107.6 . . ?
C86 C85 C84 114.8(4) . . ?
C86 C85 H85A 108.6 . . ?
C86 C85 H85B 108.6 . . ?
C115 C116 H11G 109.5 . . ?
C115 C116 H11H 109.5 . . ?
C115 C116 H11I 109.5 . . ?
H11G C116 H11H 109.5 . . ?
H11G C116 H11I 109.5 . . ?
H11H C116 H11I 109.5 . . ?
C49 C50 H50A 108.6 . . ?
C49 C50 H50B 108.6 . . ?
H50A C50 H50B 107.5 . . ?
C51 C50 C49 114.8(4) . . ?
C51 C50 H50A 108.6 . . ?
C51 C50 H50B 108.6 . . ?
C53 C54 H54A 109.5 . . ?
C53 C54 H54B 109.5 . . ?
C53 C54 H54C 109.5 . . ?
H54A C54 H54B 109.5 . . ?
H54A C54 H54C 109.5 . . ?
H54B C54 H54C 109.5 . . ?
C88 C89 H89A 109.5 . . ?
C88 C89 H89B 109.5 . . ?
C88 C89 H89C 109.5 . . ?
H89A C89 H89B 109.5 . . ?
H89A C89 H89C 109.5 . . ?
H89B C89 H89C 109.5 . . ?
C58 C59 H59A 109.2 . . ?
C58 C59 H59B 109.2 . . ?
C58 C59 C60 111.8(4) . . ?
H59A C59 H59B 107.9 . . ?
C60 C59 H59A 109.2 . . ?
C60 C59 H59B 109.2 . . ?
C112 C113 H11J 109.0 . . ?
C112 C113 H11K 109.0 . . ?
C112 C113 C114 113.0(4) . . ?
H11J C113 H11K 107.8 . . ?
C114 C113 H11J 109.0 . . ?
C114 C113 H11K 109.0 . . ?
C85 C86 H86A 109.1 . . ?
C85 C86 H86B 109.1 . . ?
C85 C86 C87 112.6(4) . . ?
H86A C86 H86B 107.8 . . ?
C87 C86 H86A 109.1 . . ?
C87 C86 H86B 109.1 . . ?
C113 C114 H11L 109.5 . . ?
C113 C114 H11M 109.5 . . ?
C113 C114 H11N 109.5 . . ?
H11L C114 H11M 109.5 . . ?
H11L C114 H11N 109.5 . . ?
H11M C114 H11N 109.5 . . ?
Cl1 C2 Cl4 110.8(2) . . ?
Cl1 C2 Cl3 111.1(2) . . ?
Cl1 C2 H2 108.8 . . ?
Cl4 C2 H2 108.8 . . ?
Cl3 C2 Cl4 108.5(2) . . ?
Cl3 C2 H2 108.8 . . ?
C59 C60 H60A 109.5 . . ?
C59 C60 H60B 109.5 . . ?
C59 C60 H60C 109.5 . . ?
H60A C60 H60B 109.5 . . ?
H60A C60 H60C 109.5 . . ?
H60B C60 H60C 109.5 . . ?
C50 C51 H51A 109.3 . . ?
C50 C51 H51B 109.3 . . ?
C50 C51 C52 111.4(5) . . ?
H51A C51 H51B 108.0 . . ?
C52 C51 H51A 109.3 . . ?
C52 C51 H51B 109.3 . . ?
C51 C52 H52A 109.5 . . ?
C51 C52 H52B 109.5 . . ?
C51 C52 H52C 109.5 . . ?
H52A C52 H52B 109.5 . . ?
H52A C52 H52C 109.5 . . ?
H52B C52 H52C 109.5 . . ?
C86 C87 H87A 109.5 . . ?
C86 C87 H87B 109.5 . . ?
C86 C87 H87C 109.5 . . ?
H87A C87 H87B 109.5 . . ?
H87A C87 H87C 109.5 . . ?
H87B C87 H87C 109.5 . . ?
Cl5 C6 Cl8 111.0(3) . . ?
Cl5 C6 Cl7 110.9(3) . . ?
Cl5 C6 H6 108.8 . . ?
Cl8 C6 Cl7 108.6(3) . . ?
Cl8 C6 H6 108.8 . . ?
Cl7 C6 H6 108.8 . . ?

loop_
_geom_bond_atom_site_label_1
_geom_bond_atom_site_label_2
_geom_bond_distance
_geom_bond_site_symmetry_2
_geom_bond_publ_flag
Cl1 C2 1.747(4) . ?
Cl5 C6 1.750(5) . ?
Cl4 C2 1.767(5) . ?
Cl3 C2 1.762(5) . ?
Cl8 C6 1.763(5) . ?
Cl7 C6 1.763(5) . ?
O45 C11 1.229(4) . ?
O81 C77 1.220(4) . ?
O108 C104 1.218(4) . ?
O46 C15 1.228(4) . ?
N16 C9 1.399(4) . ?
N16 C15 1.424(4) . ?
N16 C55 1.440(4) . ?
N12 C11 1.427(4) . ?
N12 C13 1.394(4) . ?
N12 C47 1.437(4) . ?
N107 C104 1.428(4) . ?
N107 C106 1.387(5) . ?
N107 C109 1.449(4) . ?
N80 C77 1.429(4) . ?
N80 C79 1.390(5) . ?
N80 C82 1.455(4) . ?
C39 C33 1.480(4) . ?
C39 C44 1.408(5) . ?
C39 C40 1.387(4) . ?
C14 C10 1.419(5) . ?
C14 C15 1.444(5) . ?
C14 C13 1.383(5) . ?
C33 C34 1.401(5) . ?
C33 C38 1.397(5) . ?
C96 C90 1.482(4) . ?
C96 C97 1.385(4) . ?
C96 C101 1.402(4) . ?
C63 C69 1.492(4) . ?
C63 C64 1.394(5) . ?
C63 C68 1.401(4) . ?
C102 H102 0.9500 . ?
C102 C93 1.467(4) . ?
C102 C103 1.352(5) . ?
C10 C9 1.379(5) . ?
C10 C11 1.443(5) . ?
C19 C25 1.479(4) . ?
C19 C20 1.411(5) . ?
C19 C24 1.406(5) . ?
C36 C32 1.450(4) . ?
C36 C35 1.388(5) . ?
C36 C37 1.403(5) . ?
C69 C74 1.397(5) . ?
C69 C70 1.395(4) . ?
C90 C91 1.391(5) . ?
C90 C95 1.401(5) . ?
C22 C18 1.450(4) . ?
C22 C23 1.404(5) . ?
C22 C21 1.389(5) . ?
C25 C26 1.402(5) . ?
C25 C30 1.400(5) . ?
C93 C92 1.406(5) . ?
C93 C94 1.392(5) . ?
C77 C78 1.446(5) 3_675 ?
C75 H75 0.9500 . ?
C75 C66 1.460(4) . ?
C75 C76 1.342(5) . ?
C104 C105 1.442(5) 3_665 ?
C66 C65 1.404(5) . ?
C66 C67 1.399(5) . ?
C74 H74 0.9500 . ?
C74 C73 1.377(4) . ?
C91 H91 0.9500 . ?
C91 C92 1.388(4) . ?
C95 H95 0.9500 . ?
C95 C94 1.382(4) . ?
C103 H103 0.9500 . ?
C103 C106 1.439(4) . ?
C76 H76 0.9500 . ?
C76 C79 1.435(4) . ?
C92 H92 0.9500 . ?
C44 H44 0.9500 . ?
C44 C43 1.382(4) . ?
C34 H34 0.9500 . ?
C34 C35 1.400(4) . ?
C97 H97 0.9500 . ?
C97 C98 1.387(4) . ?
C79 C78 1.396(5) . ?
C9 C17 1.446(4) . ?
C64 H64 0.9500 . ?
C64 C65 1.387(4) . ?
C106 C105 1.399(5) . ?
C65 H65 0.9500 . ?
C78 C78 1.419(6) 3_675 ?
C105 C105 1.423(6) 3_665 ?
C13 C31 1.443(4) . ?
C20 H20 0.9500 . ?
C20 C21 1.396(4) . ?
C32 H32 0.9500 . ?
C32 C31 1.356(5) . ?
C94 H94 0.9500 . ?
C68 H68 0.9500 . ?
C68 C67 1.387(5) . ?
C18 H18 0.9500 . ?
C18 C17 1.358(5) . ?
C24 H24 0.9500 . ?
C24 C23 1.380(4) . ?
C23 H23 0.9500 . ?
C17 H17 0.9500 . ?
C35 H35 0.9500 . ?
C109 H10A 0.9900 . ?
C109 H10B 0.9900 . ?
C109 C110 1.550(5) . ?
C101 H101 0.9500 . ?
C101 C100 1.387(4) . ?
C47 H47A 0.9900 . ?
C47 H47B 0.9900 . ?
C47 C48 1.543(5) . ?
C26 H26 0.9500 . ?
C26 C27 1.386(4) . ?
C21 H21 0.9500 . ?
C38 H38 0.9500 . ?
C38 C37 1.386(4) . ?
C100 H100 0.9500 . ?
C100 C99 1.385(5) . ?
C55 H55A 0.9900 . ?
C55 H55B 0.9900 . ?
C55 C56 1.543(5) . ?
C73 H73 0.9500 . ?
C73 C72 1.380(5) . ?
C67 H67 0.9500 . ?
C82 H82A 0.9900 . ?
C82 H82B 0.9900 . ?
C82 C83 1.549(5) . ?
C37 H37 0.9500 . ?
C98 H98 0.9500 . ?
C98 C99 1.391(5) . ?
C31 H31 0.9500 . ?
C99 H99 0.9500 . ?
C29 H29 0.9500 . ?
C29 C30 1.395(4) . ?
C29 C28 1.397(5) . ?
C43 H43 0.9500 . ?
C43 C42 1.375(5) . ?
C72 H72 0.9500 . ?
C72 C71 1.376(5) . ?
C30 H30 0.9500 . ?
C27 H27 0.9500 . ?
C27 C28 1.373(5) . ?
C28 H28 0.9500 . ?
C110 H110 1.0000 . ?
C110 C115 1.528(5) . ?
C110 C111 1.521(5) . ?
C83 H83 1.0000 . ?
C83 C88 1.531(5) . ?
C83 C84 1.517(5) . ?
C88 H88A 0.9900 . ?
C88 H88B 0.9900 . ?
C88 C89 1.511(6) . ?
C42 H42 0.9500 . ?
C42 C41 1.379(5) . ?
C56 H56 1.0000 . ?
C56 C61 1.541(5) . ?
C56 C57 1.526(5) . ?
C115 H11A 0.9900 . ?
C115 H11B 0.9900 . ?
C115 C116 1.526(6) . ?
C40 H40 0.9500 . ?
C40 C41 1.384(5) . ?
C48 H48 1.0000 . ?
C48 C53 1.539(5) . ?
C48 C49 1.517(5) . ?
C58 H58A 0.9900 . ?
C58 H58B 0.9900 . ?
C58 C57 1.518(5) . ?
C58 C59 1.509(6) . ?
C61 H61A 0.9900 . ?
C61 H61B 0.9900 . ?
C61 C62 1.497(5) . ?
C53 H53A 0.9900 . ?
C53 H53B 0.9900 . ?
C53 C54 1.499(5) . ?
C70 H70 0.9500 . ?
C70 C71 1.381(5) . ?
C57 H57A 0.9900 . ?
C57 H57B 0.9900 . ?
C111 H11C 0.9900 . ?
C111 H11D 0.9900 . ?
C111 C112 1.521(5) . ?
C71 H71 0.9500 . ?
C49 H49A 0.9900 . ?
C49 H49B 0.9900 . ?
C49 C50 1.524(6) . ?
C112 H11E 0.9900 . ?
C112 H11F 0.9900 . ?
C112 C113 1.513(5) . ?
C41 H41 0.9500 . ?
C84 H84A 0.9900 . ?
C84 H84B 0.9900 . ?
C84 C85 1.535(6) . ?
C62 H62A 0.9800 . ?
C62 H62B 0.9800 . ?
C62 H62C 0.9800 . ?
C85 H85A 0.9900 . ?
C85 H85B 0.9900 . ?
C85 C86 1.503(6) . ?
C116 H11G 0.9800 . ?
C116 H11H 0.9800 . ?
C116 H11I 0.9800 . ?
C50 H50A 0.9900 . ?
C50 H50B 0.9900 . ?
C50 C51 1.490(6) . ?
C54 H54A 0.9800 . ?
C54 H54B 0.9800 . ?
C54 H54C 0.9800 . ?
C89 H89A 0.9800 . ?
C89 H89B 0.9800 . ?
C89 H89C 0.9800 . ?
C59 H59A 0.9900 . ?
C59 H59B 0.9900 . ?
C59 C60 1.519(7) . ?
C113 H11J 0.9900 . ?
C113 H11K 0.9900 . ?
C113 C114 1.519(6) . ?
C86 H86A 0.9900 . ?
C86 H86B 0.9900 . ?
C86 C87 1.532(7) . ?
C114 H11L 0.9800 . ?
C114 H11M 0.9800 . ?
C114 H11N 0.9800 . ?
C2 H2 1.0000 . ?
C60 H60A 0.9800 . ?
C60 H60B 0.9800 . ?
C60 H60C 0.9800 . ?
C51 H51A 0.9900 . ?
C51 H51B 0.9900 . ?
C51 C52 1.544(7) . ?
C52 H52A 0.9800 . ?
C52 H52B 0.9800 . ?
C52 H52C 0.9800 . ?
C87 H87A 0.9800 . ?
C87 H87B 0.9800 . ?
C87 H87C 0.9800 . ?
C6 H6 1.0000 . ?

loop_
_geom_torsion_atom_site_label_1
_geom_torsion_atom_site_label_2
_geom_torsion_atom_site_label_3
_geom_torsion_atom_site_label_4
_geom_torsion
_geom_torsion_site_symmetry_1
_geom_torsion_site_symmetry_2
_geom_torsion_site_symmetry_3
_geom_torsion_site_symmetry_4
_geom_torsion_publ_flag
N16 C9 C17 C18 -173.5(3) . . . . ?
N16 C55 C56 C61 70.4(4) . . . . ?
N16 C55 C56 C57 -159.9(3) . . . . ?
N12 C13 C31 C32 172.1(3) . . . . ?
N12 C47 C48 C53 -68.4(4) . . . . ?
N12 C47 C48 C49 162.2(3) . . . . ?
N107 C106 C105 C104 -179.8(4) . . . 3_665 ?
N107 C106 C105 C105 0.7(5) . . . 3_665 ?
N107 C109 C110 C115 -71.0(4) . . . . ?
N107 C109 C110 C111 161.3(3) . . . . ?
N80 C79 C78 C77 179.2(4) . . . 3_675 ?
N80 C79 C78 C78 -0.9(5) . . . 3_675 ?
N80 C82 C83 C88 70.6(4) . . . . ?
N80 C82 C83 C84 -162.6(3) . . . . ?
C39 C33 C34 C35 -179.8(3) . . . . ?
C39 C33 C38 C37 179.2(3) . . . . ?
C39 C44 C43 C42 1.5(5) . . . . ?
C39 C40 C41 C42 0.0(7) . . . . ?
C14 C10 C9 N16 0.1(4) . . . . ?
C14 C10 C9 C17 -180.0(4) . . . . ?
C14 C10 C11 O45 178.2(4) . . . . ?
C14 C10 C11 N12 -0.8(4) . . . . ?
C14 C13 C31 C32 -9.1(6) . . . . ?
C33 C39 C44 C43 178.3(3) . . . . ?
C33 C39 C40 C41 -179.0(4) . . . . ?
C33 C34 C35 C36 0.1(5) . . . . ?
C33 C38 C37 C36 1.2(6) . . . . ?
C96 C90 C91 C92 176.3(3) . . . . ?
C96 C90 C95 C94 -176.9(3) . . . . ?
C96 C97 C98 C99 -1.0(5) . . . . ?
C96 C101 C100 C99 -1.6(5) . . . . ?
C63 C69 C74 C73 -177.0(3) . . . . ?
C63 C69 C70 C71 178.8(4) . . . . ?
C63 C64 C65 C66 -1.4(5) . . . . ?
C63 C68 C67 C66 -0.3(5) . . . . ?
C102 C93 C92 C91 -176.8(3) . . . . ?
C102 C93 C94 C95 176.4(3) . . . . ?
C102 C103 C106 N107 170.7(3) . . . . ?
C102 C103 C106 C105 -8.7(6) . . . . ?
C10 C14 C15 O46 179.8(4) . . . . ?
C10 C14 C15 N16 -0.1(4) . . . . ?
C10 C14 C13 N12 -0.7(4) . . . . ?
C10 C14 C13 C31 -179.6(4) . . . . ?
C10 C9 C17 C18 6.6(6) . . . . ?
C19 C25 C26 C27 175.3(3) . . . . ?
C19 C25 C30 C29 -176.2(3) . . . . ?
C19 C20 C21 C22 0.6(6) . . . . ?
C19 C24 C23 C22 0.9(5) . . . . ?
C36 C32 C31 C13 -178.4(3) . . . . ?
C69 C63 C64 C65 -178.7(3) . . . . ?
C69 C63 C68 C67 179.5(3) . . . . ?
C69 C74 C73 C72 -2.4(5) . . . . ?
C69 C70 C71 C72 -1.1(7) . . . . ?
C90 C96 C97 C98 177.1(3) . . . . ?
C90 C96 C101 C100 -175.8(3) . . . . ?
C90 C91 C92 C93 1.2(5) . . . . ?
C90 C95 C94 C93 0.0(5) . . . . ?
C22 C18 C17 C9 179.3(3) . . . . ?
C25 C19 C20 C21 174.6(3) . . . . ?
C25 C19 C24 C23 -175.2(3) . . . . ?
C25 C26 C27 C28 1.0(5) . . . . ?
C93 C102 C103 C106 178.4(3) . . . . ?
C77 N80 C79 C76 180.0(3) . . . . ?
C77 N80 C79 C78 1.4(4) . . . . ?
C77 N80 C82 C83 -105.0(4) . . . . ?
C75 C66 C65 C64 179.8(3) . . . . ?
C75 C66 C67 C68 -179.0(3) . . . . ?
C75 C76 C79 N80 -175.8(3) . . . . ?
C75 C76 C79 C78 2.4(6) . . . . ?
C104 N107 C106 C103 179.5(3) . . . . ?
C104 N107 C106 C105 -0.9(4) . . . . ?
C104 N107 C109 C110 105.2(4) . . . . ?
C66 C75 C76 C79 177.4(3) . . . . ?
C74 C69 C70 C71 -0.1(6) . . . . ?
C74 C73 C72 C71 1.2(6) . . . . ?
C91 C90 C95 C94 1.8(5) . . . . ?
C95 C90 C91 C92 -2.3(5) . . . . ?
C103 C102 C93 C92 1.8(5) . . . . ?
C103 C102 C93 C94 -175.6(3) . . . . ?
C103 C106 C105 C104 -0.3(8) . . . 3_665 ?
C103 C106 C105 C105 -179.8(4) . . . 3_665 ?
C76 C75 C66 C65 -2.5(6) . . . . ?
C76 C75 C66 C67 176.5(3) . . . . ?
C76 C79 C78 C77 0.8(8) . . . 3_675 ?
C76 C79 C78 C78 -179.2(4) . . . 3_675 ?
C92 C93 C94 C95 -1.2(5) . . . . ?
C44 C39 C33 C34 37.9(5) . . . . ?
C44 C39 C33 C38 -141.9(3) . . . . ?
C44 C39 C40 C41 1.3(6) . . . . ?
C44 C43 C42 C41 -0.2(6) . . . . ?
C34 C33 C38 C37 -0.6(5) . . . . ?
C97 C96 C90 C91 149.2(3) . . . . ?
C97 C96 C90 C95 -32.2(5) . . . . ?
C97 C96 C101 C100 2.6(5) . . . . ?
C97 C98 C99 C100 2.1(5) . . . . ?
C79 N80 C77 O81 179.1(3) . . . . ?
C79 N80 C77 C78 -1.3(4) . . . 3_675 ?
C79 N80 C82 C83 71.8(4) . . . . ?
C9 N16 C15 O46 -179.8(3) . . . . ?
C9 N16 C15 C14 0.2(4) . . . . ?
C9 N16 C55 C56 72.3(4) . . . . ?
C9 C10 C11 O45 -0.9(8) . . . . ?
C9 C10 C11 N12 -179.9(5) . . . . ?
C64 C63 C69 C74 142.9(3) . . . . ?
C64 C63 C69 C70 -36.0(5) . . . . ?
C64 C63 C68 C67 -0.2(5) . . . . ?
C106 N107 C104 O108 179.6(3) . . . . ?
C106 N107 C104 C105 0.7(4) . . . 3_665 ?
C106 N107 C109 C110 -72.1(4) . . . . ?
C65 C66 C67 C68 0.0(5) . . . . ?
C15 N16 C9 C10 -0.2(4) . . . . ?
C15 N16 C9 C17 179.9(3) . . . . ?
C15 N16 C55 C56 -102.3(4) . . . . ?
C15 C14 C10 C9 0.0(4) . . . . ?
C15 C14 C10 C11 -179.4(3) . . . . ?
C15 C14 C13 N12 179.9(4) . . . . ?
C15 C14 C13 C31 1.0(8) . . . . ?
C11 N12 C13 C14 0.2(4) . . . . ?
C11 N12 C13 C31 179.2(3) . . . . ?
C11 N12 C47 C48 103.4(4) . . . . ?
C11 C10 C9 N16 179.2(4) . . . . ?
C11 C10 C9 C17 -0.9(8) . . . . ?
C13 N12 C11 O45 -178.8(3) . . . . ?
C13 N12 C11 C10 0.4(4) . . . . ?
C13 N12 C47 C48 -72.6(4) . . . . ?
C13 C14 C10 C9 -179.6(3) . . . . ?
C13 C14 C10 C11 1.0(4) . . . . ?
C13 C14 C15 O46 -0.8(8) . . . . ?
C13 C14 C15 N16 179.3(5) . . . . ?
C20 C19 C25 C26 -143.4(3) . . . . ?
C20 C19 C25 C30 33.5(5) . . . . ?
C20 C19 C24 C23 1.0(5) . . . . ?
C32 C36 C35 C34 178.9(3) . . . . ?
C32 C36 C37 C38 -179.5(3) . . . . ?
C94 C93 C92 C91 0.6(5) . . . . ?
C68 C63 C69 C74 -36.9(5) . . . . ?
C68 C63 C69 C70 144.3(4) . . . . ?
C68 C63 C64 C65 1.0(5) . . . . ?
C18 C22 C23 C24 176.4(3) . . . . ?
C18 C22 C21 C20 -177.2(3) . . . . ?
C24 C19 C25 C26 32.9(5) . . . . ?
C24 C19 C25 C30 -150.3(3) . . . . ?
C24 C19 C20 C21 -1.7(5) . . . . ?
C23 C22 C18 C17 0.6(6) . . . . ?
C23 C22 C21 C20 1.3(5) . . . . ?
C35 C36 C32 C31 -172.0(3) . . . . ?
C35 C36 C37 C38 -1.0(5) . . . . ?
C109 N107 C104 O108 2.0(5) . . . . ?
C109 N107 C104 C105 -177.0(3) . . . 3_665 ?
C109 N107 C106 C103 -2.9(5) . . . . ?
C109 N107 C106 C105 176.7(3) . . . . ?
C109 C110 C115 C116 -68.7(4) . . . . ?
C109 C110 C111 C112 -78.2(4) . . . . ?
C101 C96 C90 C91 -32.5(5) . . . . ?
C101 C96 C90 C95 146.1(3) . . . . ?
C101 C96 C97 C98 -1.3(5) . . . . ?
C101 C100 C99 C98 -0.8(5) . . . . ?
C47 N12 C11 O45 4.7(5) . . . . ?
C47 N12 C11 C10 -176.1(3) . . . . ?
C47 N12 C13 C14 176.6(3) . . . . ?
C47 N12 C13 C31 -4.4(5) . . . . ?
C47 C48 C53 C54 -65.5(4) . . . . ?
C47 C48 C49 C50 -76.3(4) . . . . ?
C26 C25 C30 C29 0.8(5) . . . . ?
C26 C27 C28 C29 0.6(5) . . . . ?
C21 C22 C18 C17 179.1(3) . . . . ?
C21 C22 C23 C24 -2.1(5) . . . . ?
C38 C33 C34 C35 0.0(5) . . . . ?
C55 N16 C9 C10 -175.4(3) . . . . ?
C55 N16 C9 C17 4.7(5) . . . . ?
C55 N16 C15 O46 -4.5(5) . . . . ?
C55 N16 C15 C14 175.5(3) . . . . ?
C55 C56 C61 C62 70.8(4) . . . . ?
C55 C56 C57 C58 75.9(4) . . . . ?
C73 C72 C71 C70 0.6(6) . . . . ?
C67 C66 C65 C64 0.9(5) . . . . ?
C82 N80 C77 O81 -3.6(5) . . . . ?
C82 N80 C77 C78 175.9(3) . . . 3_675 ?
C82 N80 C79 C76 2.8(5) . . . . ?
C82 N80 C79 C78 -175.7(3) . . . . ?
C82 C83 C88 C89 64.0(4) . . . . ?
C82 C83 C84 C85 78.2(4) . . . . ?
C37 C36 C32 C31 6.4(6) . . . . ?
C37 C36 C35 C34 0.4(5) . . . . ?
C43 C42 C41 C40 -0.5(6) . . . . ?
C30 C25 C26 C27 -1.7(5) . . . . ?
C30 C29 C28 C27 -1.5(5) . . . . ?
C28 C29 C30 C25 0.8(5) . . . . ?
C110 C111 C112 C113 -175.5(4) . . . . ?
C83 C84 C85 C86 175.9(4) . . . . ?
C88 C83 C84 C85 -155.9(4) . . . . ?
C115 C110 C111 C112 155.1(3) . . . . ?
C40 C39 C33 C34 -141.8(4) . . . . ?
C40 C39 C33 C38 38.4(5) . . . . ?
C40 C39 C44 C43 -2.0(5) . . . . ?
C48 C49 C50 C51 -175.2(4) . . . . ?
C61 C56 C57 C58 -155.6(3) . . . . ?
C53 C48 C49 C50 155.4(4) . . . . ?
C70 C69 C74 C73 1.8(5) . . . . ?
C57 C56 C61 C62 -57.0(4) . . . . ?
C57 C58 C59 C60 -169.2(4) . . . . ?
C111 C110 C115 C116 57.3(5) . . . . ?
C111 C112 C113 C114 168.5(4) . . . . ?
C49 C48 C53 C54 62.1(4) . . . . ?
C49 C50 C51 C52 171.8(4) . . . . ?
C84 C83 C88 C89 -61.2(5) . . . . ?
C84 C85 C86 C87 -174.3(4) . . . . ?
C59 C58 C57 C56 177.4(4) . . . . ?
